data_4035391
loop_
_publ_author_name
'Jiao, Tianyu'
'Wu, Guangcheng'
'Chen, Liang'
'Wang, Cai-Yun'
'Li, Hao'

_publ_section_title
;
 Precursor Control over the Self-Assembly of Organic Cages via Imine
 Condensation.
;
_journal_issue 20
_journal_name_full 'The Journal of organic chemistry'
_journal_page_first 12404
_journal_page_last 12410
_journal_paper_doi 10.1021/acs.joc.8b01421
_journal_volume 83
_journal_year 2018
_chemical_formula_moiety '2(C H Cl3), 2(C Cl3), 2(C66 H63 N9)'
_chemical_formula_sum 'C136 H128 Cl12 N18'
_chemical_formula_weight 2439.96
_space_group_crystal_system orthorhombic
_space_group_IT_number 61
_space_group_name_Hall '-P 2ac 2ab'
_space_group_name_H-M_alt 'P b c a'
_atom_sites_solution_hydrogens mixed
_audit_creation_date 2018-06-08
_audit_creation_method
;
Olex2 1.2
(compiled 2018.05.29 svn.r3508 for OlexSys, GUI svn.r5506)
;
_cell_angle_alpha 90
_cell_angle_beta 90
_cell_angle_gamma 90
_cell_formula_units_Z 4
_cell_length_a 26.1980(11)
_cell_length_b 15.1390(5)
_cell_length_c 31.8305(11)
_cell_measurement_reflns_used 11425
_cell_measurement_temperature 179.3
_cell_measurement_theta_max 29.5432
_cell_measurement_theta_min 2.8674
_cell_volume 12624.3(8)
_computing_cell_refinement
;
CrysAlisPro, Agilent Technologies,
Version 1.171.35.11 (release 16-05-2011 CrysAlis171 .NET)
(compiled May 16 2011,17:55:39)
;
_computing_data_collection
;
CrysAlisPro, Agilent Technologies,
Version 1.171.35.11 (release 16-05-2011 CrysAlis171 .NET)
(compiled May 16 2011,17:55:39)
;
_computing_data_reduction
;
CrysAlisPro, Agilent Technologies,
Version 1.171.35.11 (release 16-05-2011 CrysAlis171 .NET)
(compiled May 16 2011,17:55:39)
;
_computing_molecular_graphics 'Olex2 (Dolomanov et al., 2009)'
_computing_publication_material 'Olex2 (Dolomanov et al., 2009)'
_computing_structure_refinement 'ShelXL (Sheldrick, 2015)'
_computing_structure_solution 'ShelXS (Sheldrick, 2008)'
_diffrn_ambient_temperature 179.3
_diffrn_detector_area_resol_mean 10.3592
_diffrn_measured_fraction_theta_full 0.994
_diffrn_measured_fraction_theta_max 0.994
_diffrn_measurement_details
;
#__ type_ start__ end____ width___ exp.time_
  1 omega  -70.00   16.00   1.0000   24.0000
omega____ theta____ kappa____ phi______ frames
    -      -12.7183  -77.0000   60.0000 86

#__ type_ start__ end____ width___ exp.time_
  2 omega  -40.00   64.00   1.0000   24.0000
omega____ theta____ kappa____ phi______ frames
    -      -12.7183   77.0000 -180.0000 104

#__ type_ start__ end____ width___ exp.time_
  3 omega  -78.00   11.00   1.0000   24.0000
omega____ theta____ kappa____ phi______ frames
    -      -12.7183  -38.0000 -120.0000 89
;
_diffrn_measurement_device_type 'Xcalibur, Atlas, Gemini ultra'
_diffrn_measurement_method '\w scans'
_diffrn_orient_matrix_UB_11 -0.0110327000
_diffrn_orient_matrix_UB_12 -0.0199007000
_diffrn_orient_matrix_UB_13 0.0180372000
_diffrn_orient_matrix_UB_21 -0.0226178000
_diffrn_orient_matrix_UB_22 0.0248327000
_diffrn_orient_matrix_UB_23 -0.0031544000
_diffrn_orient_matrix_UB_31 -0.0099754000
_diffrn_orient_matrix_UB_32 -0.0343766000
_diffrn_orient_matrix_UB_33 -0.0127134000
_diffrn_radiation_monochromator graphite
_diffrn_radiation_type MoK\a
_diffrn_radiation_wavelength 0.71073
_diffrn_reflns_av_R_equivalents 0.0710
_diffrn_reflns_av_unetI/netI 0.0393
_diffrn_reflns_Laue_measured_fraction_full 0.994
_diffrn_reflns_Laue_measured_fraction_max 0.994
_diffrn_reflns_limit_h_max 31
_diffrn_reflns_limit_h_min -29
_diffrn_reflns_limit_k_max 18
_diffrn_reflns_limit_k_min -14
_diffrn_reflns_limit_l_max 34
_diffrn_reflns_limit_l_min -38
_diffrn_reflns_number 76271
_diffrn_reflns_point_group_measured_fraction_full 0.994
_diffrn_reflns_point_group_measured_fraction_max 0.994
_diffrn_reflns_theta_full 25.350
_diffrn_reflns_theta_max 25.350
_diffrn_reflns_theta_min 2.873
_diffrn_source 'Enhance (Mo) X-ray Source'
_exptl_absorpt_coefficient_mu 0.321
_exptl_absorpt_correction_T_max 1.00000
_exptl_absorpt_correction_T_min 0.39739
_exptl_absorpt_correction_type multi-scan
_exptl_absorpt_process_details
;
CrysAlisPro, Agilent Technologies,
Version 1.171.35.11 (release 16-05-2011 CrysAlis171 .NET)
(compiled May 16 2011,17:55:39)
Empirical absorption correction using spherical harmonics,
 implemented in SCALE3 ABSPACK scaling algorithm.
;
_exptl_crystal_colour colourless
_exptl_crystal_colour_primary colourless
_exptl_crystal_density_diffrn 1.284
_exptl_crystal_density_method 'not measured'
_exptl_crystal_description block
_exptl_crystal_F_000 5096
_exptl_crystal_size_max 0.49
_exptl_crystal_size_mid 0.3
_exptl_crystal_size_min 0.23
_refine_diff_density_max 1.232
_refine_diff_density_min -0.767
_refine_diff_density_rms 0.092
_refine_ls_extinction_method none
_refine_ls_goodness_of_fit_ref 1.028
_refine_ls_hydrogen_treatment constr
_refine_ls_matrix_type full
_refine_ls_number_parameters 775
_refine_ls_number_reflns 11489
_refine_ls_number_restraints 6
_refine_ls_restrained_S_all 1.028
_refine_ls_R_factor_all 0.1354
_refine_ls_R_factor_gt 0.0956
_refine_ls_shift/su_max 0.001
_refine_ls_shift/su_mean 0.000
_refine_ls_structure_factor_coef Fsqd
_refine_ls_weighting_details 'w=1/[\s^2^(Fo^2^)+(0.1754P)^2^+23.2987P] where P=(Fo^2^+2Fc^2^)/3'
_refine_ls_weighting_scheme calc
_refine_ls_wR_factor_gt 0.2588
_refine_ls_wR_factor_ref 0.3128
_reflns_Friedel_coverage 0.000
_reflns_number_gt 7570
_reflns_number_total 11489
_reflns_threshold_expression 'I > 2\s(I)'
_cod_data_source_file jo8b01421_si_001.cif
_cod_data_source_block 160718_ty_2a
_cod_database_code 4035391
_shelx_shelxl_version_number 2016/6
_chemical_oxdiff_formula 'c10 h10 n2 o8'
_shelx_space_group_comment
;
The symmetry employed for this shelxl refinement is uniquely defined
by the following loop, which should always be used as a source of
symmetry information in preference to the above space-group names.
They are only intended as comments.
;
_shelx_estimated_absorpt_t_max 0.930
_shelx_estimated_absorpt_t_min 0.859
_reflns_odcompleteness_completeness 99.70
_reflns_odcompleteness_iscentric 1
_reflns_odcompleteness_theta 26.32
_olex2_refinement_description
;
1. Fixed Uiso
 At 1.2 times of:
  All C(H) groups, All C(H,H) groups, All N(H) groups
2. Uiso/Uaniso restraints and constraints
Cl7 \\sim C69 \\sim Cl8: within 1.7A with sigma of 0.01 and sigma for terminal
atoms of 0.02
3. Others
 Fixed Sof: Cl6(0.75) Cl4(0.75) Cl5(0.75) C68(0.75) Cl7(0.25) Cl8(0.5) C69(0.25)
4.a Riding coordinates:
 N8(H8), N4(H4), N1(H1)
4.b Ternary CH refined with riding coordinates:
 C67(H67)
4.c Secondary CH2 refined with riding coordinates:
 C24(H24A,H24B), C23(H23A,H23B), C59(H59A,H59B), C58(H58A,H58B), C56(H56A,
 H56B), C25(H25A,H25B), C57(H57A,H57B), C26(H26A,H26B), C2(H2A,H2B), C1(H1A,
 H1B), C48(H48A,H48B), C47(H47A,H47B)
4.d Aromatic/amide H refined with riding coordinates:
 C11(H11), C15(H15), C13(H13), C35(H35), C63(H63), C37(H37), C54(H54),
 C62(H62), C55(H55), C51(H51), C50(H50), C17(H17), C32(H32), C18(H18), C39(H39),
  C6(H6), C60(H60), C27(H27), C9(H9), C33(H33), C53(H53), C8(H8A), C45(H45),
 C3(H3), C22(H22), C5(H5), C41(H41), C65(H65), C20(H20), C66(H66), C21(H21),
 C30(H30), C29(H29), C42(H42), C44(H44), C46(H46)
;
_olex2_submission_special_instructions 'No special instructions were received'

loop_
_space_group_symop_operation_xyz
'x, y, z'
'-x+1/2, -y, z+1/2'
'x+1/2, -y+1/2, -z'
'-x, y+1/2, -z+1/2'
'-x, -y, -z'
'x-1/2, y, -z-1/2'
'-x-1/2, y-1/2, z'
'x, -y-1/2, z-1/2'

loop_
_atom_site_label
_atom_site_type_symbol
_atom_site_fract_x
_atom_site_fract_y
_atom_site_fract_z
_atom_site_U_iso_or_equiv
_atom_site_adp_type
_atom_site_occupancy
_atom_site_site_symmetry_order
_atom_site_calc_flag
_atom_site_refinement_flags_posn
_atom_site_refinement_flags_adp
_atom_site_refinement_flags_occupancy
_atom_site_disorder_assembly
_atom_site_disorder_group
Cl1 Cl 0.79616(6) 0.16040(12) 0.43450(5) 0.0761(5) Uani 1 1 d . . . . .
Cl3 Cl 0.87681(9) 0.24732(15) 0.47876(6) 0.1032(7) Uani 1 1 d . . . . .
Cl2 Cl 0.87416(11) 0.05753(18) 0.47443(12) 0.1504(12) Uani 1 1 d . . . . .
C67 C 0.8615(2) 0.1547(4) 0.4488(2) 0.0737(17) Uani 1 1 d . . . . .
H67 H 0.882349 0.156247 0.422487 0.088 Uiso 1 1 calc R . . . .
Cl6 Cl 0.51763(10) 0.10951(17) 1.00438(9) 0.0949(8) Uani 0.75 1 d . . P A 1
C11 C 0.64870(15) 0.3452(2) 0.69056(12) 0.0317(8) Uani 1 1 d . . . . .
H11 H 0.617398 0.340470 0.675666 0.038 Uiso 1 1 calc R . . . .
C15 C 0.73989(15) 0.3537(3) 0.69065(12) 0.0327(8) Uani 1 1 d . . . . .
H15 H 0.771231 0.356897 0.675719 0.039 Uiso 1 1 calc R . . . .
C7 C 0.69521(15) 0.3393(2) 0.62164(13) 0.0332(9) Uani 1 1 d . . . . .
C13 C 0.69412(15) 0.3551(2) 0.75559(12) 0.0312(8) Uani 1 1 d . . . . .
H13 H 0.694049 0.356840 0.785421 0.037 Uiso 1 1 calc R . . . .
C14 C 0.74059(15) 0.3566(2) 0.73427(12) 0.0317(8) Uani 1 1 d . . . . .
C35 C 0.67033(15) 0.1173(3) 0.76664(12) 0.0327(9) Uani 1 1 d . . . . .
H35 H 0.666247 0.121306 0.796230 0.039 Uiso 1 1 calc R . . . .
C49 C 0.59902(15) 0.3583(2) 0.75767(12) 0.0319(8) Uani 1 1 d . . . . .
C12 C 0.64751(15) 0.3511(2) 0.73407(12) 0.0309(8) Uani 1 1 d . . . . .
C16 C 0.78964(15) 0.3613(3) 0.75785(13) 0.0333(9) Uani 1 1 d . . . . .
C36 C 0.62745(15) 0.1131(2) 0.74138(12) 0.0319(8) Uani 1 1 d . . . . .
C34 C 0.71975(15) 0.1157(2) 0.74962(12) 0.0323(8) Uani 1 1 d . . . . .
C63 C 0.56566(15) 0.0812(3) 0.79983(12) 0.0339(9) Uani 1 1 d . . . . .
H63 H 0.592981 0.057319 0.815815 0.041 Uiso 1 1 calc R . . . .
C52 C 0.50826(16) 0.3850(3) 0.80402(13) 0.0351(9) Uani 1 1 d . . . . .
C37 C 0.63384(16) 0.1055(2) 0.69818(13) 0.0329(8) Uani 1 1 d . . . . .
H37 H 0.604660 0.101578 0.680559 0.039 Uiso 1 1 calc R . . . .
C64 C 0.57531(15) 0.1148(2) 0.75972(12) 0.0330(9) Uani 1 1 d . . . . .
C10 C 0.69413(15) 0.3461(2) 0.66809(13) 0.0323(8) Uani 1 1 d . . . . .
C19 C 0.88233(16) 0.3620(3) 0.80269(14) 0.0399(10) Uani 1 1 d . . . . .
C54 C 0.55816(15) 0.4062(3) 0.74095(13) 0.0357(9) Uani 1 1 d . . . . .
H54 H 0.560870 0.430530 0.713532 0.043 Uiso 1 1 calc R . . . .
C40 C 0.68848(16) 0.0921(3) 0.63412(13) 0.0355(9) Uani 1 1 d . . . . .
C62 C 0.51713(15) 0.0823(3) 0.81658(12) 0.0329(8) Uani 1 1 d . . . . .
H62 H 0.511496 0.059370 0.843974 0.039 Uiso 1 1 calc R . . . .
C55 C 0.46147(16) 0.4029(3) 0.82713(14) 0.0388(10) Uani 1 1 d . . . . .
H55 H 0.434251 0.430794 0.812534 0.047 Uiso 1 1 calc R . . . .
C61 C 0.47633(15) 0.1165(3) 0.79384(13) 0.0360(9) Uani 1 1 d . . . . .
C51 C 0.54877(16) 0.3356(3) 0.82054(13) 0.0376(9) Uani 1 1 d . . . . .
H51 H 0.545778 0.310426 0.847778 0.045 Uiso 1 1 calc R . . . .
N8 N 0.37525(15) 0.2567(2) 0.87665(12) 0.0449(9) Uani 1 1 d . . . . .
H8 H 0.354497 0.271385 0.856914 0.054 Uiso 1 1 d R . . . .
N5 N 0.93647(15) 0.3646(3) 0.86404(12) 0.0473(9) Uani 1 1 d . . . . .
C50 C 0.59281(16) 0.3230(3) 0.79780(13) 0.0355(9) Uani 1 1 d . . . . .
H50 H 0.619730 0.289271 0.809761 0.043 Uiso 1 1 calc R . . . .
C17 C 0.79276(16) 0.3954(3) 0.79818(13) 0.0383(9) Uani 1 1 d . . . . .
H17 H 0.762982 0.419495 0.810799 0.046 Uiso 1 1 calc R . . . .
N9 N 0.45471(14) 0.3838(2) 0.86534(12) 0.0440(9) Uani 1 1 d . . . . .
C32 C 0.80952(16) 0.0742(3) 0.76849(14) 0.0382(9) Uani 1 1 d . . . . .
H32 H 0.812034 0.042195 0.742901 0.046 Uiso 1 1 calc R . . . .
C18 C 0.83788(17) 0.3954(3) 0.82050(13) 0.0404(10) Uani 1 1 d . . . . .
H18 H 0.838597 0.418395 0.848262 0.048 Uiso 1 1 calc R . . . .
C31 C 0.76457(15) 0.1202(3) 0.77772(13) 0.0348(9) Uani 1 1 d . . . . .
C38 C 0.68266(16) 0.1036(2) 0.68023(13) 0.0338(9) Uani 1 1 d . . . . .
N4 N 1.00843(15) 0.2085(3) 0.86558(12) 0.0473(9) Uani 1 1 d . . . . .
H4 H 1.032359 0.223510 0.848512 0.057 Uiso 1 1 d R . . . .
C39 C 0.72492(16) 0.1093(3) 0.70626(13) 0.0342(9) Uani 1 1 d . . . . .
H39 H 0.758105 0.108944 0.694233 0.041 Uiso 1 1 calc R . . . .
C6 C 0.65388(15) 0.3682(3) 0.59700(13) 0.0351(9) Uani 1 1 d . . . . .
H6 H 0.624301 0.391345 0.610315 0.042 Uiso 1 1 calc R . . . .
C60 C 0.42450(16) 0.1182(3) 0.81116(14) 0.0389(10) Uani 1 1 d . . . . .
H60 H 0.397872 0.142654 0.794575 0.047 Uiso 1 1 calc R . . . .
C27 C 0.88919(18) 0.1199(3) 0.86472(15) 0.0456(11) Uani 1 1 d . . . . .
H27 H 0.886322 0.156023 0.889006 0.055 Uiso 1 1 calc R . . . .
C9 C 0.73926(16) 0.3018(3) 0.55723(13) 0.0399(10) Uani 1 1 d . . . . .
H9 H 0.768794 0.278824 0.543800 0.048 Uiso 1 1 calc R . . . .
C33 C 0.85013(17) 0.0746(3) 0.79588(15) 0.0432(10) Uani 1 1 d . . . . .
H33 H 0.880190 0.042386 0.789246 0.052 Uiso 1 1 calc R . . . .
C53 C 0.51412(16) 0.4186(3) 0.76367(13) 0.0384(9) Uani 1 1 d . . . . .
H53 H 0.486889 0.451078 0.751434 0.046 Uiso 1 1 calc R . . . .
C8 C 0.73741(16) 0.3048(3) 0.60064(13) 0.0383(9) Uani 1 1 d . . . . .
H8A H 0.765468 0.282984 0.616443 0.046 Uiso 1 1 calc R . . . .
Cl4 Cl 0.51203(13) 0.1686(3) 0.91961(9) 0.1383(14) Uani 0.75 1 d . . P A 1
C4 C 0.69890(16) 0.3315(3) 0.53299(13) 0.0389(10) Uani 1 1 d . . . . .
N3 N 0.92757(16) 0.0733(3) 0.86068(13) 0.0525(10) Uani 1 1 d . . . . .
C28 C 0.84733(17) 0.1220(3) 0.83327(14) 0.0424(10) Uani 1 1 d . . . . .
C43 C 0.69775(19) 0.0607(3) 0.54755(14) 0.0467(11) Uani 1 1 d . . . . .
C45 C 0.72884(17) 0.0447(3) 0.61786(13) 0.0403(10) Uani 1 1 d . . . . .
H45 H 0.753764 0.021313 0.636479 0.048 Uiso 1 1 calc R . . . .
C3 C 0.70354(19) 0.3306(3) 0.48692(14) 0.0460(11) Uani 1 1 d . . . . .
H3 H 0.735971 0.317151 0.475204 0.055 Uiso 1 1 calc R . . . .
C22 C 0.93183(17) 0.3601(3) 0.82494(15) 0.0431(10) Uani 1 1 d . . . . .
H22 H 0.962012 0.355088 0.808563 0.052 Uiso 1 1 calc R . . . .
C24 C 1.00162(18) 0.2730(3) 0.89877(15) 0.0481(11) Uani 1 1 d . . . . .
H24A H 1.033294 0.277191 0.915612 0.058 Uiso 1 1 calc R . . . .
H24B H 0.973674 0.253753 0.917613 0.058 Uiso 1 1 calc R . . . .
C5 C 0.65579(17) 0.3634(3) 0.55347(13) 0.0403(10) Uani 1 1 d . . . . .
H5 H 0.627200 0.382218 0.537431 0.048 Uiso 1 1 calc R . . . .
C41 C 0.65251(16) 0.1270(3) 0.60576(14) 0.0408(10) Uani 1 1 d . . . . .
H41 H 0.625099 0.162049 0.615957 0.049 Uiso 1 1 calc R . . . .
C23 C 0.98889(18) 0.3629(3) 0.88033(15) 0.0470(11) Uani 1 1 d . . . . .
H23A H 0.992759 0.408777 0.902286 0.056 Uiso 1 1 calc R . . . .
H23B H 1.013052 0.376638 0.857325 0.056 Uiso 1 1 calc R . . . .
C65 C 0.53447(16) 0.1500(3) 0.73705(13) 0.0382(9) Uani 1 1 d . . . . .
H65 H 0.540175 0.174171 0.709913 0.046 Uiso 1 1 calc R . . . .
C20 C 0.88000(17) 0.3311(3) 0.76168(14) 0.0417(10) Uani 1 1 d . . . . .
H20 H 0.910255 0.311097 0.748264 0.050 Uiso 1 1 calc R . . . .
C66 C 0.48594(16) 0.1498(3) 0.75376(13) 0.0391(9) Uani 1 1 d . . . . .
H66 H 0.458481 0.172908 0.737656 0.047 Uiso 1 1 calc R . . . .
C59 C 0.36215(17) 0.1012(3) 0.86230(16) 0.0471(11) Uani 1 1 d . . . . .
H59A H 0.349162 0.045200 0.874285 0.057 Uiso 1 1 calc R . . . .
H59B H 0.339574 0.118481 0.838753 0.057 Uiso 1 1 calc R . . . .
N7 N 0.41371(14) 0.0887(2) 0.84704(12) 0.0438(9) Uani 1 1 d . . . . .
C21 C 0.83459(16) 0.3291(3) 0.74028(14) 0.0394(9) Uani 1 1 d . . . . .
H21 H 0.833784 0.305079 0.712720 0.047 Uiso 1 1 calc R . . . .
C30 C 0.76325(17) 0.1692(3) 0.81519(14) 0.0424(10) Uani 1 1 d . . . . .
H30 H 0.733410 0.201721 0.822126 0.051 Uiso 1 1 calc R . . . .
N6 N 0.66763(16) 0.3464(3) 0.46220(12) 0.0547(10) Uani 1 1 d . . . . .
Cl5 Cl 0.54135(19) 0.2883(2) 0.98329(13) 0.1474(14) Uani 0.75 1 d . . P A 1
C29 C 0.80412(17) 0.1709(3) 0.84180(15) 0.0449(11) Uani 1 1 d . . . . .
H29 H 0.802784 0.206156 0.866458 0.054 Uiso 1 1 calc R . . . .
C58 C 0.36173(18) 0.1726(3) 0.89570(15) 0.0462(11) Uani 1 1 d . . . . .
H58A H 0.327360 0.176650 0.908491 0.055 Uiso 1 1 calc R . . . .
H58B H 0.386486 0.157817 0.918113 0.055 Uiso 1 1 calc R . . . .
C42 C 0.65674(18) 0.1108(3) 0.56359(14) 0.0467(11) Uani 1 1 d . . . . .
H42 H 0.631740 0.133637 0.544886 0.056 Uiso 1 1 calc R . . . .
C56 C 0.40530(19) 0.4067(3) 0.88383(16) 0.0508(12) Uani 1 1 d . . . . .
H56A H 0.381467 0.425749 0.861451 0.061 Uiso 1 1 calc R . . . .
H56B H 0.409594 0.456374 0.903772 0.061 Uiso 1 1 calc R . . . .
C44 C 0.73400(18) 0.0302(3) 0.57537(15) 0.0460(11) Uani 1 1 d . . . . .
H44 H 0.762857 -0.001065 0.565115 0.055 Uiso 1 1 calc R . . . .
C25 C 1.01371(19) 0.1182(3) 0.87953(17) 0.0537(12) Uani 1 1 d . . . . .
H25A H 1.038845 0.116579 0.902736 0.064 Uiso 1 1 calc R . . . .
H25B H 1.027789 0.082806 0.856091 0.064 Uiso 1 1 calc R . . . .
C57 C 0.38367(19) 0.3279(3) 0.90648(15) 0.0482(11) Uani 1 1 d . . . . .
H57A H 0.407727 0.308244 0.928577 0.058 Uiso 1 1 calc R . . . .
H57B H 0.351018 0.344062 0.920106 0.058 Uiso 1 1 calc R . . . .
C26 C 0.96484(18) 0.0749(4) 0.89446(17) 0.0540(12) Uani 1 1 d . . . . .
H26A H 0.972104 0.013875 0.903844 0.065 Uiso 1 1 calc R . . . .
H26B H 0.950876 0.108214 0.918646 0.065 Uiso 1 1 calc R . . . .
N2 N 0.6670(2) 0.0484(4) 0.47780(15) 0.0790(15) Uani 1 1 d . . . . .
C2 C 0.6791(2) 0.3417(4) 0.41730(15) 0.0655(15) Uani 1 1 d . . . . .
H2A H 0.716471 0.342068 0.412965 0.079 Uiso 1 1 calc R . . . .
H2B H 0.664457 0.393725 0.402771 0.079 Uiso 1 1 calc R . . . .
C46 C 0.7023(2) 0.0395(4) 0.50249(16) 0.0578(13) Uani 1 1 d . . . . .
H46 H 0.734015 0.018089 0.492246 0.069 Uiso 1 1 calc R . . . .
C1 C 0.6560(3) 0.2559(5) 0.39879(18) 0.081(2) Uani 1 1 d . . . . .
H1A H 0.618705 0.255187 0.404010 0.097 Uiso 1 1 calc R . . . .
H1B H 0.661426 0.255060 0.368022 0.097 Uiso 1 1 calc R . . . .
N1 N 0.67892(19) 0.1777(3) 0.41732(15) 0.0689(13) Uani 1 1 d . . . . .
H1 H 0.683208 0.183518 0.443970 0.083 Uiso 1 1 d R . . . .
C48 C 0.6555(3) 0.0959(5) 0.4067(2) 0.086(2) Uani 1 1 d . . . . .
H48A H 0.661886 0.082183 0.376791 0.103 Uiso 1 1 calc R . . . .
H48B H 0.618094 0.100266 0.410935 0.103 Uiso 1 1 calc R . . . .
C47 C 0.6765(3) 0.0244(5) 0.43355(19) 0.089(2) Uani 1 1 d . . . . .
H47A H 0.659576 -0.032342 0.426865 0.107 Uiso 1 1 calc R . . . .
H47B H 0.713553 0.017872 0.428499 0.107 Uiso 1 1 calc R . . . .
C68 C 0.5439(4) 0.1766(7) 0.9665(3) 0.083(3) Uani 0.75 1 d . . P A 1
Cl7 Cl 0.5134(4) 0.3358(6) 1.0025(3) 0.120(4) Uani 0.25 1 d . U P B 2
Cl8 Cl 0.44732(14) 0.4790(2) 0.99162(11) 0.0847(9) Uani 0.5 1 d . U P B 2
C69 C 0.5021(12) 0.446(2) 0.9858(8) 0.087(5) Uani 0.25 1 d . U P B 2

loop_
_atom_site_aniso_label
_atom_site_aniso_U_11
_atom_site_aniso_U_22
_atom_site_aniso_U_33
_atom_site_aniso_U_23
_atom_site_aniso_U_13
_atom_site_aniso_U_12
Cl1 0.0680(10) 0.1003(12) 0.0601(9) 0.0049(8) 0.0038(7) -0.0024(8)
Cl3 0.1191(16) 0.1202(15) 0.0702(11) -0.0210(10) 0.0109(10) -0.0359(12)
Cl2 0.125(2) 0.1167(19) 0.210(3) 0.070(2) -0.0303(19) 0.0097(15)
C67 0.068(4) 0.085(4) 0.068(4) 0.005(3) 0.004(3) -0.013(3)
Cl6 0.0943(18) 0.0918(16) 0.0988(18) -0.0051(13) 0.0285(14) -0.0194(13)
C11 0.026(2) 0.036(2) 0.033(2) 0.0026(16) -0.0081(16) -0.0015(15)
C15 0.031(2) 0.037(2) 0.031(2) 0.0003(16) -0.0013(16) -0.0003(16)
C7 0.033(2) 0.034(2) 0.033(2) 0.0000(15) -0.0035(17) -0.0012(16)
C13 0.035(2) 0.0323(19) 0.0265(19) 0.0040(15) -0.0019(16) 0.0004(15)
C14 0.031(2) 0.0297(19) 0.035(2) 0.0020(15) -0.0021(16) -0.0015(15)
C35 0.035(2) 0.035(2) 0.029(2) 0.0010(15) 0.0052(16) -0.0008(16)
C49 0.032(2) 0.0301(19) 0.034(2) 0.0017(15) -0.0053(16) -0.0039(15)
C12 0.032(2) 0.0292(19) 0.032(2) 0.0024(15) -0.0021(16) 0.0008(15)
C16 0.034(2) 0.0320(19) 0.034(2) 0.0053(15) -0.0046(17) 0.0005(16)
C36 0.033(2) 0.0268(19) 0.036(2) 0.0004(15) 0.0022(17) -0.0011(15)
C34 0.029(2) 0.0309(19) 0.036(2) 0.0011(16) 0.0018(17) -0.0020(15)
C63 0.033(2) 0.036(2) 0.033(2) -0.0018(16) 0.0005(17) 0.0009(16)
C52 0.035(2) 0.034(2) 0.036(2) -0.0022(16) -0.0029(17) -0.0013(16)
C37 0.032(2) 0.033(2) 0.034(2) 0.0028(15) 0.0013(17) -0.0006(16)
C64 0.032(2) 0.034(2) 0.033(2) -0.0030(16) 0.0047(17) 0.0000(16)
C10 0.031(2) 0.0307(19) 0.035(2) 0.0012(15) -0.0027(16) -0.0012(15)
C19 0.038(2) 0.039(2) 0.043(2) 0.0134(18) -0.0068(19) -0.0053(18)
C54 0.035(2) 0.039(2) 0.034(2) 0.0069(16) -0.0055(17) -0.0007(17)
C40 0.036(2) 0.035(2) 0.036(2) -0.0004(16) 0.0060(17) -0.0075(17)
C62 0.031(2) 0.035(2) 0.032(2) -0.0036(16) 0.0047(16) 0.0010(16)
C55 0.035(2) 0.035(2) 0.046(3) -0.0028(18) 0.0019(19) -0.0002(17)
C61 0.032(2) 0.036(2) 0.041(2) -0.0069(17) 0.0061(18) 0.0027(16)
C51 0.038(2) 0.042(2) 0.033(2) 0.0049(17) -0.0001(17) 0.0001(17)
N8 0.054(2) 0.042(2) 0.038(2) 0.0043(15) 0.0052(17) -0.0009(17)
N5 0.043(2) 0.052(2) 0.046(2) 0.0014(17) -0.0072(17) 0.0003(17)
C50 0.032(2) 0.042(2) 0.033(2) 0.0057(16) -0.0040(17) 0.0031(16)
C17 0.037(2) 0.043(2) 0.035(2) 0.0045(17) -0.0015(18) -0.0020(17)
N9 0.043(2) 0.046(2) 0.043(2) -0.0024(16) 0.0097(17) -0.0023(16)
C32 0.035(2) 0.039(2) 0.040(2) -0.0030(17) 0.0024(18) -0.0032(17)
C18 0.047(3) 0.046(2) 0.028(2) 0.0029(17) -0.0065(18) -0.0073(19)
C31 0.032(2) 0.036(2) 0.036(2) 0.0010(16) 0.0028(17) -0.0035(16)
C38 0.035(2) 0.031(2) 0.035(2) 0.0008(16) 0.0051(17) -0.0055(16)
N4 0.044(2) 0.058(2) 0.040(2) 0.0003(17) 0.0045(17) 0.0017(18)
C39 0.030(2) 0.036(2) 0.036(2) 0.0018(16) 0.0054(17) -0.0044(16)
C6 0.028(2) 0.045(2) 0.031(2) 0.0000(17) -0.0004(16) 0.0017(17)
C60 0.031(2) 0.038(2) 0.048(3) -0.0080(18) 0.0023(18) 0.0042(17)
C27 0.046(3) 0.048(3) 0.043(3) -0.0012(19) 0.005(2) -0.005(2)
C9 0.033(2) 0.049(2) 0.038(2) -0.0087(18) -0.0004(18) 0.0007(18)
C33 0.034(2) 0.040(2) 0.055(3) 0.0045(19) 0.003(2) -0.0017(18)
C53 0.034(2) 0.039(2) 0.043(2) 0.0040(17) -0.0019(18) 0.0012(17)
C8 0.034(2) 0.043(2) 0.038(2) -0.0046(17) -0.0038(18) 0.0031(17)
Cl4 0.101(2) 0.248(5) 0.0655(16) -0.027(2) -0.0234(15) -0.005(2)
C4 0.042(2) 0.046(2) 0.029(2) -0.0067(17) -0.0019(18) -0.0022(18)
N3 0.045(2) 0.055(2) 0.057(3) 0.0002(19) 0.0006(19) -0.0021(19)
C28 0.045(3) 0.041(2) 0.041(2) 0.0004(18) 0.0023(19) -0.0076(19)
C43 0.056(3) 0.044(2) 0.040(2) -0.0074(19) 0.009(2) -0.015(2)
C45 0.044(2) 0.041(2) 0.036(2) 0.0001(17) 0.0059(19) 0.0003(18)
C3 0.045(3) 0.058(3) 0.036(2) -0.004(2) 0.000(2) -0.003(2)
C22 0.038(2) 0.045(2) 0.046(3) 0.0100(19) -0.0078(19) -0.0083(19)
C24 0.041(3) 0.064(3) 0.039(2) 0.004(2) -0.009(2) 0.004(2)
C5 0.035(2) 0.049(2) 0.037(2) 0.0006(18) -0.0064(18) 0.0000(18)
C41 0.035(2) 0.048(2) 0.039(2) 0.0012(18) 0.0051(18) -0.0067(18)
C23 0.042(3) 0.054(3) 0.045(3) -0.001(2) -0.019(2) 0.000(2)
C65 0.041(2) 0.041(2) 0.032(2) -0.0008(17) 0.0036(18) 0.0037(18)
C20 0.035(2) 0.048(2) 0.042(2) 0.0035(19) -0.0031(19) 0.0028(18)
C66 0.034(2) 0.045(2) 0.038(2) -0.0036(18) -0.0006(18) 0.0066(17)
C59 0.036(2) 0.045(2) 0.060(3) -0.003(2) 0.011(2) -0.0037(19)
N7 0.038(2) 0.0406(19) 0.053(2) 0.0017(16) 0.0125(17) 0.0038(15)
C21 0.036(2) 0.046(2) 0.035(2) -0.0004(17) -0.0047(18) 0.0009(18)
C30 0.039(2) 0.049(2) 0.040(2) 0.0007(19) 0.0029(19) -0.0009(19)
N6 0.052(2) 0.078(3) 0.034(2) -0.0023(19) -0.0016(19) -0.002(2)
Cl5 0.207(4) 0.102(2) 0.133(3) -0.009(2) 0.004(3) -0.022(3)
C29 0.043(3) 0.051(3) 0.041(2) -0.0054(19) 0.002(2) -0.004(2)
C58 0.041(2) 0.049(3) 0.049(3) 0.007(2) 0.015(2) 0.0046(19)
C42 0.042(3) 0.060(3) 0.038(2) 0.002(2) -0.0004(19) -0.013(2)
C56 0.049(3) 0.044(2) 0.060(3) -0.006(2) 0.016(2) 0.003(2)
C44 0.049(3) 0.044(2) 0.045(3) -0.0034(19) 0.005(2) 0.001(2)
C25 0.041(3) 0.063(3) 0.056(3) 0.001(2) 0.000(2) 0.007(2)
C57 0.047(3) 0.053(3) 0.045(3) -0.006(2) 0.017(2) -0.002(2)
C26 0.045(3) 0.064(3) 0.053(3) 0.008(2) -0.007(2) 0.003(2)
N2 0.069(3) 0.119(4) 0.049(3) -0.016(3) -0.006(2) -0.020(3)
C2 0.067(4) 0.097(4) 0.033(3) 0.005(3) -0.002(2) -0.007(3)
C46 0.070(4) 0.063(3) 0.041(3) -0.009(2) 0.005(3) -0.016(3)
C1 0.082(4) 0.127(6) 0.034(3) -0.008(3) -0.015(3) -0.018(4)
N1 0.071(3) 0.083(3) 0.053(3) -0.010(2) -0.005(2) -0.006(3)
C48 0.102(5) 0.101(5) 0.055(4) -0.023(4) -0.004(3) -0.007(4)
C47 0.111(6) 0.114(6) 0.044(3) -0.024(3) -0.013(3) -0.030(4)
C68 0.087(6) 0.098(7) 0.065(5) 0.005(5) 0.003(5) -0.002(5)
Cl7 0.174(9) 0.091(5) 0.095(5) 0.040(4) 0.077(6) 0.073(6)
Cl8 0.085(2) 0.095(2) 0.074(2) 0.0131(17) -0.0139(17) 0.0130(18)
C69 0.095(9) 0.104(9) 0.063(8) 0.035(8) 0.005(8) 0.010(9)

loop_
_atom_type_symbol
_atom_type_description
_atom_type_scat_dispersion_real
_atom_type_scat_dispersion_imag
_atom_type_scat_source
C C 0.0033 0.0016 'International Tables Vol C Tables 4.2.6.8 and 6.1.1.4'
H H 0.0000 0.0000 'International Tables Vol C Tables 4.2.6.8 and 6.1.1.4'
Cl Cl 0.1484 0.1585 'International Tables Vol C Tables 4.2.6.8 and 6.1.1.4'
N N 0.0061 0.0033 'International Tables Vol C Tables 4.2.6.8 and 6.1.1.4'

loop_
_geom_angle_atom_site_label_1
_geom_angle_atom_site_label_2
_geom_angle_atom_site_label_3
_geom_angle
_geom_angle_site_symmetry_3
Cl1 C67 H67 108.2 .
Cl3 C67 Cl1 108.9(4) .
Cl3 C67 H67 108.2 .
Cl2 C67 Cl1 110.6(3) .
Cl2 C67 Cl3 112.6(4) .
Cl2 C67 H67 108.2 .
C12 C11 H11 118.9 .
C12 C11 C10 122.2(3) .
C10 C11 H11 118.9 .
C14 C15 H15 119.1 .
C14 C15 C10 121.7(4) .
C10 C15 H15 119.1 .
C6 C7 C10 121.3(4) .
C8 C7 C10 121.3(4) .
C8 C7 C6 117.4(4) .
C14 C13 H13 119.2 .
C14 C13 C12 121.6(4) .
C12 C13 H13 119.2 .
C15 C14 C13 118.3(3) .
C15 C14 C16 121.1(3) .
C13 C14 C16 120.6(3) .
C36 C35 H35 119.2 .
C36 C35 C34 121.6(4) .
C34 C35 H35 119.2 .
C54 C49 C12 120.1(3) .
C50 C49 C12 122.5(3) .
C50 C49 C54 117.3(4) .
C11 C12 C13 118.1(4) .
C11 C12 C49 122.0(3) .
C13 C12 C49 119.8(3) .
C17 C16 C14 122.4(4) .
C17 C16 C21 116.9(4) .
C21 C16 C14 120.7(4) .
C35 C36 C37 118.8(4) .
C35 C36 C64 121.2(4) .
C37 C36 C64 120.1(4) .
C35 C34 C31 119.9(3) .
C39 C34 C35 118.3(4) .
C39 C34 C31 121.8(3) .
C64 C63 H63 119.5 .
C62 C63 H63 119.5 .
C62 C63 C64 121.1(4) .
C51 C52 C55 123.2(4) .
C53 C52 C55 119.5(4) .
C53 C52 C51 117.3(4) .
C36 C37 H37 119.5 .
C36 C37 C38 121.0(4) .
C38 C37 H37 119.5 .
C63 C64 C36 121.3(4) .
C65 C64 C36 120.5(4) .
C65 C64 C63 118.2(4) .
C11 C10 C15 118.0(4) .
C11 C10 C7 122.0(3) .
C15 C10 C7 120.0(3) .
C18 C19 C22 123.1(4) .
C20 C19 C18 118.0(4) .
C20 C19 C22 118.9(4) .
C49 C54 H54 119.6 .
C53 C54 C49 120.9(4) .
C53 C54 H54 119.6 .
C45 C40 C38 120.7(4) .
C45 C40 C41 117.9(4) .
C41 C40 C38 121.4(4) .
C63 C62 H62 119.6 .
C63 C62 C61 120.8(4) .
C61 C62 H62 119.6 .
C52 C55 H55 117.9 .
N9 C55 C52 124.2(4) .
N9 C55 H55 117.9 .
C62 C61 C60 121.5(4) .
C62 C61 C66 118.2(4) .
C66 C61 C60 120.3(4) .
C52 C51 H51 119.6 .
C50 C51 C52 120.8(4) .
C50 C51 H51 119.6 .
C58 N8 H8 112.1 .
C57 N8 H8 112.5 .
C57 N8 C58 114.4(4) .
C22 N5 C23 116.2(4) .
C49 C50 H50 119.1 .
C51 C50 C49 121.8(4) .
C51 C50 H50 119.1 .
C16 C17 H17 119.1 .
C18 C17 C16 121.8(4) .
C18 C17 H17 119.1 .
C55 N9 C56 117.2(4) .
C31 C32 H32 119.5 .
C33 C32 H32 119.5 .
C33 C32 C31 121.0(4) .
C19 C18 H18 119.7 .
C17 C18 C19 120.5(4) .
C17 C18 H18 119.7 .
C32 C31 C34 121.2(4) .
C32 C31 C30 117.5(4) .
C30 C31 C34 121.3(4) .
C37 C38 C40 119.9(4) .
C39 C38 C37 119.0(4) .
C39 C38 C40 121.1(4) .
C24 N4 H4 111.9 .
C25 N4 H4 112.0 .
C25 N4 C24 115.2(4) .
C34 C39 H39 119.3 .
C38 C39 C34 121.3(4) .
C38 C39 H39 119.3 .
C7 C6 H6 119.6 .
C5 C6 C7 120.8(4) .
C5 C6 H6 119.6 .
C61 C60 H60 118.5 .
N7 C60 C61 122.9(4) .
N7 C60 H60 118.5 .
N3 C27 H27 118.6 .
N3 C27 C28 122.9(4) .
C28 C27 H27 118.6 .
C8 C9 H9 119.4 .
C8 C9 C4 121.3(4) .
C4 C9 H9 119.4 .
C32 C33 H33 119.9 .
C32 C33 C28 120.2(4) .
C28 C33 H33 119.9 .
C52 C53 H53 119.0 .
C54 C53 C52 121.9(4) .
C54 C53 H53 119.0 .
C7 C8 H8A 119.4 .
C9 C8 C7 121.3(4) .
C9 C8 H8A 119.4 .
C9 C4 C3 119.3(4) .
C9 C4 C5 118.2(4) .
C5 C4 C3 122.5(4) .
C27 N3 C26 117.4(4) .
C33 C28 C27 121.8(4) .
C29 C28 C27 119.0(4) .
C29 C28 C33 119.2(4) .
C42 C43 C46 122.0(5) .
C44 C43 C42 118.2(4) .
C44 C43 C46 119.8(5) .
C40 C45 H45 119.1 .
C44 C45 C40 121.8(4) .
C44 C45 H45 119.1 .
C4 C3 H3 117.8 .
N6 C3 C4 124.3(4) .
N6 C3 H3 117.8 .
C19 C22 H22 118.0 .
N5 C22 C19 124.1(4) .
N5 C22 H22 118.0 .
N4 C24 H24A 109.6 .
N4 C24 H24B 109.6 .
N4 C24 C23 110.4(4) .
H24A C24 H24B 108.1 .
C23 C24 H24A 109.6 .
C23 C24 H24B 109.6 .
C6 C5 C4 121.0(4) .
C6 C5 H5 119.5 .
C4 C5 H5 119.5 .
C40 C41 H41 119.7 .
C42 C41 C40 120.5(4) .
C42 C41 H41 119.7 .
N5 C23 C24 110.9(4) .
N5 C23 H23A 109.5 .
N5 C23 H23B 109.5 .
C24 C23 H23A 109.5 .
C24 C23 H23B 109.5 .
H23A C23 H23B 108.0 .
C64 C65 H65 119.8 .
C66 C65 C64 120.5(4) .
C66 C65 H65 119.8 .
C19 C20 H20 119.6 .
C21 C20 C19 120.9(4) .
C21 C20 H20 119.6 .
C61 C66 H66 119.3 .
C65 C66 C61 121.3(4) .
C65 C66 H66 119.3 .
H59A C59 H59B 108.2 .
N7 C59 H59A 109.8 .
N7 C59 H59B 109.8 .
N7 C59 C58 109.6(4) .
C58 C59 H59A 109.8 .
C58 C59 H59B 109.8 .
C60 N7 C59 117.9(4) .
C16 C21 H21 119.1 .
C20 C21 C16 121.8(4) .
C20 C21 H21 119.1 .
C31 C30 H30 119.4 .
C29 C30 C31 121.1(4) .
C29 C30 H30 119.4 .
C3 N6 C2 116.9(5) .
C28 C29 H29 119.6 .
C30 C29 C28 120.8(4) .
C30 C29 H29 119.6 .
N8 C58 C59 109.3(4) .
N8 C58 H58A 109.8 .
N8 C58 H58B 109.8 .
C59 C58 H58A 109.8 .
C59 C58 H58B 109.8 .
H58A C58 H58B 108.3 .
C43 C42 H42 119.6 .
C41 C42 C43 120.8(4) .
C41 C42 H42 119.6 .
N9 C56 H56A 109.7 .
N9 C56 H56B 109.7 .
N9 C56 C57 109.7(4) .
H56A C56 H56B 108.2 .
C57 C56 H56A 109.7 .
C57 C56 H56B 109.7 .
C43 C44 H44 119.7 .
C45 C44 C43 120.7(4) .
C45 C44 H44 119.7 .
N4 C25 H25A 108.5 .
N4 C25 H25B 108.5 .
N4 C25 C26 115.2(4) .
H25A C25 H25B 107.5 .
C26 C25 H25A 108.5 .
C26 C25 H25B 108.5 .
N8 C57 C56 109.4(4) .
N8 C57 H57A 109.8 .
N8 C57 H57B 109.8 .
C56 C57 H57A 109.8 .
C56 C57 H57B 109.8 .
H57A C57 H57B 108.2 .
N3 C26 C25 110.1(4) .
N3 C26 H26A 109.6 .
N3 C26 H26B 109.6 .
C25 C26 H26A 109.6 .
C25 C26 H26B 109.6 .
H26A C26 H26B 108.2 .
C46 N2 C47 117.5(6) .
N6 C2 H2A 109.8 .
N6 C2 H2B 109.8 .
N6 C2 C1 109.4(5) .
H2A C2 H2B 108.2 .
C1 C2 H2A 109.8 .
C1 C2 H2B 109.8 .
C43 C46 H46 118.6 .
N2 C46 C43 122.8(6) .
N2 C46 H46 118.6 .
C2 C1 H1A 109.3 .
C2 C1 H1B 109.3 .
H1A C1 H1B 108.0 .
N1 C1 C2 111.5(5) .
N1 C1 H1A 109.3 .
N1 C1 H1B 109.3 .
C1 N1 H1 111.8 .
C48 N1 C1 115.7(5) .
C48 N1 H1 112.2 .
N1 C48 H48A 109.7 .
N1 C48 H48B 109.7 .
N1 C48 C47 109.8(6) .
H48A C48 H48B 108.2 .
C47 C48 H48A 109.7 .
C47 C48 H48B 109.7 .
N2 C47 C48 107.9(6) .
N2 C47 H47A 110.1 .
N2 C47 H47B 110.1 .
C48 C47 H47A 110.1 .
C48 C47 H47B 110.1 .
H47A C47 H47B 108.4 .
Cl6 C68 Cl5 109.7(5) .
Cl4 C68 Cl6 111.9(6) .
Cl4 C68 Cl5 108.1(6) .
C69 Cl8 C69 65.2(19) 5_667
Cl7 C69 C69 133(2) 5_667
Cl8 C69 Cl7 115.2(17) .
Cl8 C69 C69 66.6(17) 5_667

loop_
_geom_bond_atom_site_label_1
_geom_bond_atom_site_label_2
_geom_bond_distance
_geom_bond_site_symmetry_2
Cl1 C67 1.772(7) .
Cl3 C67 1.744(7) .
Cl2 C67 1.715(7) .
C67 H67 1.0000 .
Cl6 C68 1.720(10) .
C11 H11 0.9500 .
C11 C12 1.388(5) .
C11 C10 1.389(6) .
C15 H15 0.9500 .
C15 C14 1.389(5) .
C15 C10 1.402(5) .
C7 C10 1.482(6) .
C7 C6 1.407(6) .
C7 C8 1.394(6) .
C13 H13 0.9500 .
C13 C14 1.394(5) .
C13 C12 1.401(5) .
C14 C16 1.490(5) .
C35 H35 0.9500 .
C35 C36 1.383(6) .
C35 C34 1.404(5) .
C49 C12 1.480(6) .
C49 C54 1.399(5) .
C49 C50 1.394(6) .
C16 C17 1.386(6) .
C16 C21 1.392(6) .
C36 C37 1.390(6) .
C36 C64 1.486(5) .
C34 C31 1.478(6) .
C34 C39 1.390(6) .
C63 H63 0.9500 .
C63 C64 1.397(6) .
C63 C62 1.379(5) .
C52 C55 1.455(6) .
C52 C51 1.401(6) .
C52 C53 1.390(6) .
C37 H37 0.9500 .
C37 C38 1.401(6) .
C64 C65 1.396(6) .
C19 C18 1.391(6) .
C19 C22 1.478(6) .
C19 C20 1.388(6) .
C54 H54 0.9500 .
C54 C53 1.374(6) .
C40 C38 1.486(6) .
C40 C45 1.379(6) .
C40 C41 1.408(6) .
C62 H62 0.9500 .
C62 C61 1.391(6) .
C55 H55 0.9500 .
C55 N9 1.263(6) .
C61 C60 1.466(6) .
C61 C66 1.395(6) .
C51 H51 0.9500 .
C51 C50 1.375(6) .
N8 H8 0.8599 .
N8 C58 1.454(6) .
N8 C57 1.452(6) .
N5 C22 1.252(6) .
N5 C23 1.468(6) .
C50 H50 0.9500 .
C17 H17 0.9500 .
C17 C18 1.379(6) .
N9 C56 1.464(6) .
C32 H32 0.9500 .
C32 C31 1.399(6) .
C32 C33 1.375(6) .
C18 H18 0.9500 .
C31 C30 1.405(6) .
C38 C39 1.386(6) .
N4 H4 0.8600 .
N4 C24 1.449(6) .
N4 C25 1.444(6) .
C39 H39 0.9500 .
C6 H6 0.9500 .
C6 C5 1.388(6) .
C60 H60 0.9500 .
C60 N7 1.258(6) .
C27 H27 0.9500 .
C27 N3 1.235(6) .
C27 C28 1.485(7) .
C9 H9 0.9500 .
C9 C8 1.383(6) .
C9 C4 1.384(6) .
C33 H33 0.9500 .
C33 C28 1.392(6) .
C53 H53 0.9500 .
C8 H8A 0.9500 .
Cl4 C68 1.715(10) .
C4 C3 1.472(6) .
C4 C5 1.391(6) .
N3 C26 1.453(6) .
C28 C29 1.380(6) .
C43 C42 1.411(7) .
C43 C44 1.378(7) .
C43 C46 1.474(7) .
C45 H45 0.9500 .
C45 C44 1.377(6) .
C3 H3 0.9500 .
C3 N6 1.250(6) .
C22 H22 0.9500 .
C24 H24A 0.9900 .
C24 H24B 0.9900 .
C24 C23 1.520(7) .
C5 H5 0.9500 .
C41 H41 0.9500 .
C41 C42 1.369(6) .
C23 H23A 0.9900 .
C23 H23B 0.9900 .
C65 H65 0.9500 .
C65 C66 1.378(6) .
C20 H20 0.9500 .
C20 C21 1.371(6) .
C66 H66 0.9500 .
C59 H59A 0.9900 .
C59 H59B 0.9900 .
C59 N7 1.448(6) .
C59 C58 1.516(7) .
C21 H21 0.9500 .
C30 H30 0.9500 .
C30 C29 1.365(6) .
N6 C2 1.462(6) .
Cl5 C68 1.774(11) .
C29 H29 0.9500 .
C58 H58A 0.9900 .
C58 H58B 0.9900 .
C42 H42 0.9500 .
C56 H56A 0.9900 .
C56 H56B 0.9900 .
C56 C57 1.506(6) .
C44 H44 0.9500 .
C25 H25A 0.9900 .
C25 H25B 0.9900 .
C25 C26 1.515(7) .
C57 H57A 0.9900 .
C57 H57B 0.9900 .
C26 H26A 0.9900 .
C26 H26B 0.9900 .
N2 C46 1.220(7) .
N2 C47 1.475(8) .
C2 H2A 0.9900 .
C2 H2B 0.9900 .
C2 C1 1.549(9) .
C46 H46 0.9500 .
C1 H1A 0.9900 .
C1 H1B 0.9900 .
C1 N1 1.453(9) .
N1 H1 0.8602 .
N1 C48 1.423(8) .
C48 H48A 0.9900 .
C48 H48B 0.9900 .
C48 C47 1.484(10) .
C47 H47A 0.9900 .
C47 H47B 0.9900 .
Cl7 C69 1.78(3) .
Cl8 C69 1.88(3) 5_667
Cl8 C69 1.53(3) .
C69 C69 1.86(7) 5_667

loop_
_geom_torsion_atom_site_label_1
_geom_torsion_atom_site_label_2
_geom_torsion_atom_site_label_3
_geom_torsion_atom_site_label_4
_geom_torsion
_geom_torsion_site_symmetry_1
_geom_torsion_site_symmetry_4
C15 C14 C16 C17 156.2(4) . .
C15 C14 C16 C21 -25.3(6) . .
C7 C6 C5 C4 -1.3(6) . .
C13 C14 C16 C17 -23.8(6) . .
C13 C14 C16 C21 154.7(4) . .
C14 C15 C10 C11 2.7(6) . .
C14 C15 C10 C7 -177.4(3) . .
C14 C13 C12 C11 2.5(5) . .
C14 C13 C12 C49 -174.2(3) . .
C14 C16 C17 C18 176.7(4) . .
C14 C16 C21 C20 -178.7(4) . .
C35 C36 C37 C38 -1.0(5) . .
C35 C36 C64 C63 -29.5(5) . .
C35 C36 C64 C65 150.7(4) . .
C35 C34 C31 C32 145.0(4) . .
C35 C34 C31 C30 -33.5(6) . .
C35 C34 C39 C38 -0.8(6) . .
C49 C54 C53 C52 0.5(6) . .
C12 C11 C10 C15 -0.4(6) . .
C12 C11 C10 C7 179.7(3) . .
C12 C13 C14 C15 -0.3(5) . .
C12 C13 C14 C16 179.7(3) . .
C12 C49 C54 C53 -175.5(4) . .
C12 C49 C50 C51 175.3(4) . .
C16 C17 C18 C19 1.1(6) . .
C36 C35 C34 C31 -179.9(4) . .
C36 C35 C34 C39 -0.3(6) . .
C36 C37 C38 C40 177.7(3) . .
C36 C37 C38 C39 0.0(6) . .
C36 C64 C65 C66 178.6(4) . .
C34 C35 C36 C37 1.2(6) . .
C34 C35 C36 C64 180.0(3) . .
C34 C31 C30 C29 177.8(4) . .
C63 C64 C65 C66 -1.1(6) . .
C63 C62 C61 C60 -180.0(4) . .
C63 C62 C61 C66 -0.2(6) . .
C52 C55 N9 C56 179.8(4) . .
C52 C51 C50 C49 -0.1(6) . .
C37 C36 C64 C63 149.3(4) . .
C37 C36 C64 C65 -30.5(5) . .
C37 C38 C39 C34 0.9(6) . .
C64 C36 C37 C38 -179.9(3) . .
C64 C63 C62 C61 0.3(6) . .
C64 C65 C66 C61 1.3(6) . .
C10 C11 C12 C13 -2.1(6) . .
C10 C11 C12 C49 174.4(3) . .
C10 C15 C14 C13 -2.3(6) . .
C10 C15 C14 C16 177.7(3) . .
C10 C7 C6 C5 178.5(4) . .
C10 C7 C8 C9 -177.4(4) . .
C19 C20 C21 C16 2.9(7) . .
C54 C49 C12 C11 -35.7(5) . .
C54 C49 C12 C13 140.8(4) . .
C54 C49 C50 C51 -1.0(6) . .
C40 C38 C39 C34 -176.8(3) . .
C40 C45 C44 C43 -2.1(7) . .
C40 C41 C42 C43 -1.5(7) . .
C62 C63 C64 C36 -179.4(4) . .
C62 C63 C64 C65 0.3(6) . .
C62 C61 C60 N7 -0.5(6) . .
C62 C61 C66 C65 -0.7(6) . .
C55 C52 C51 C50 -177.9(4) . .
C55 C52 C53 C54 177.8(4) . .
C55 N9 C56 C57 130.3(4) . .
C61 C60 N7 C59 174.5(4) . .
C51 C52 C55 N9 7.4(6) . .
C51 C52 C53 C54 -1.6(6) . .
C50 C49 C12 C11 148.1(4) . .
C50 C49 C12 C13 -35.4(5) . .
C50 C49 C54 C53 0.9(6) . .
C17 C16 C21 C20 -0.2(6) . .
N9 C56 C57 N8 -62.0(5) . .
C32 C31 C30 C29 -0.8(6) . .
C32 C33 C28 C27 176.5(4) . .
C32 C33 C28 C29 -2.2(7) . .
C18 C19 C22 N5 20.4(7) . .
C18 C19 C20 C21 -3.6(6) . .
C31 C34 C39 C38 178.9(4) . .
C31 C32 C33 C28 -0.8(6) . .
C31 C30 C29 C28 -2.2(7) . .
C38 C40 C45 C44 177.5(4) . .
C38 C40 C41 C42 -175.7(4) . .
N4 C24 C23 N5 73.0(5) . .
N4 C25 C26 N3 60.3(6) . .
C39 C34 C31 C32 -34.6(6) . .
C39 C34 C31 C30 146.8(4) . .
C6 C7 C10 C11 27.1(6) . .
C6 C7 C10 C15 -152.8(4) . .
C6 C7 C8 C9 2.0(6) . .
C60 C61 C66 C65 179.2(4) . .
C27 N3 C26 C25 -112.2(5) . .
C27 C28 C29 C30 -175.0(4) . .
C9 C4 C3 N6 171.5(5) . .
C9 C4 C5 C6 2.2(6) . .
C33 C32 C31 C34 -176.3(4) . .
C33 C32 C31 C30 2.3(6) . .
C33 C28 C29 C30 3.7(7) . .
C53 C52 C55 N9 -171.9(4) . .
C53 C52 C51 C50 1.4(6) . .
C8 C7 C10 C11 -153.5(4) . .
C8 C7 C10 C15 26.6(5) . .
C8 C7 C6 C5 -0.9(6) . .
C8 C9 C4 C3 177.3(4) . .
C8 C9 C4 C5 -1.1(6) . .
C4 C9 C8 C7 -1.1(7) . .
C4 C3 N6 C2 -179.4(5) . .
N3 C27 C28 C33 -3.5(7) . .
N3 C27 C28 C29 175.2(5) . .
C28 C27 N3 C26 -177.8(4) . .
C45 C40 C38 C37 -144.8(4) . .
C45 C40 C38 C39 32.9(6) . .
C45 C40 C41 C42 2.6(6) . .
C3 C4 C5 C6 -176.1(4) . .
C3 N6 C2 C1 105.3(6) . .
C22 C19 C18 C17 -180.0(4) . .
C22 C19 C20 C21 178.0(4) . .
C22 N5 C23 C24 -103.7(5) . .
C24 N4 C25 C26 74.2(6) . .
C5 C4 C3 N6 -10.2(7) . .
C41 C40 C38 C37 33.4(5) . .
C41 C40 C38 C39 -148.9(4) . .
C41 C40 C45 C44 -0.9(6) . .
C23 N5 C22 C19 -179.1(4) . .
C20 C19 C18 C17 1.6(6) . .
C20 C19 C22 N5 -161.2(4) . .
C66 C61 C60 N7 179.7(4) . .
N7 C59 C58 N8 65.9(5) . .
C21 C16 C17 C18 -1.8(6) . .
N6 C2 C1 N1 -63.3(7) . .
C58 N8 C57 C56 171.1(4) . .
C58 C59 N7 C60 -105.9(5) . .
C42 C43 C44 C45 3.2(7) . .
C42 C43 C46 N2 -14.6(8) . .
C44 C43 C42 C41 -1.4(7) . .
C44 C43 C46 N2 164.6(6) . .
C25 N4 C24 C23 -171.8(4) . .
C57 N8 C58 C59 -171.2(4) . .
C2 C1 N1 C48 171.6(5) . .
C46 C43 C42 C41 177.8(4) . .
C46 C43 C44 C45 -176.0(4) . .
C46 N2 C47 C48 -134.3(7) . .
C1 N1 C48 C47 -169.8(6) . .
N1 C48 C47 N2 58.2(8) . .
C47 N2 C46 C43 -179.7(5) . .
C69 Cl8 C69 Cl7 128(2) 5_667 .
C69 Cl8 C69 Cl8 -0.004(3) 5_667 5_667
